data_4517612
loop_
_publ_author_name
'Barber, Thomas'
'Argent, Stephen P.'
'Ball, Liam T.'

_publ_section_title
;
 Expanding Ligand Space: Preparation, Characterization, and Synthetic
 Applications of Air-Stable, Odorless Di-tert-alkylphosphine Surrogates
;
_journal_name_full 'ACS Catalysis'
_journal_page_first 5454
_journal_page_last 5461
_journal_paper_doi 10.1021/acscatal.0c01414
_journal_year 2020
_chemical_formula_moiety 'C24 H31 Au Cl P, 0.11(O)'
_chemical_formula_sum 'C24 H31.22 Au Cl O0.11 P'
_chemical_formula_weight 584.85
_space_group_crystal_system monoclinic
_space_group_IT_number 14
_space_group_name_Hall '-P 2yn'
_space_group_name_H-M_alt 'P 1 21/n 1'
_atom_sites_solution_hydrogens geom
_atom_sites_solution_primary dual
_atom_sites_solution_secondary difmap
_audit_creation_date 2019-06-17
_audit_creation_method
;
Olex2 1.2
(compiled 2018.05.29 svn.r3508 for OlexSys, GUI svn.r5506)
;
_cell_angle_alpha 90
_cell_angle_beta 96.659(2)
_cell_angle_gamma 90
_cell_formula_units_Z 4
_cell_length_a 8.7107(2)
_cell_length_b 9.9662(3)
_cell_length_c 25.5485(6)
_cell_measurement_reflns_used 24975
_cell_measurement_temperature 120(2)
_cell_measurement_theta_max 28.6200
_cell_measurement_theta_min 3.7430
_cell_volume 2202.97(10)
_computing_cell_refinement 'CrysAlisPro 1.171.39.46 (Rigaku OD, 2018)'
_computing_data_collection 'CrysAlisPro 1.171.39.46 (Rigaku OD, 2018)'
_computing_data_reduction 'CrysAlisPro 1.171.39.46 (Rigaku OD, 2018)'
_computing_molecular_graphics 'Olex2 (Dolomanov et al., 2009)'
_computing_publication_material 'Olex2 (Dolomanov et al., 2009)'
_computing_structure_refinement 'ShelXL (Sheldrick, 2015)'
_computing_structure_solution 'ShelXT (Sheldrick, 2015)'
_diffrn_ambient_environment N~2~
_diffrn_ambient_temperature 120(2)
_diffrn_crystal_treatment 'flash frozen in gaseous N2'
_diffrn_detector 'CCD area detector'
_diffrn_detector_area_resol_mean 10.3613
_diffrn_detector_type 'Agilent Diffraction Atlas detector'
_diffrn_measured_fraction_theta_full 0.998
_diffrn_measured_fraction_theta_max 0.940
_diffrn_measurement_details
;
List of Runs (angles in degrees, time in seconds):

  # Type    Start    End  Width  t~exp~   \w     \q     \k     \f   Frames
--------------------------------------------------------------------------
  1  \w    -34.00  64.00   1.00   60.00    --   -6.29  61.00 173.00   98
  2  \w    -77.00  21.00   1.00   60.00    --   -6.29 -61.00  35.00   98
  3  \w    -20.00  34.00   1.00   60.00    --   -6.29 -99.00-180.00   54
  4  \w    -20.00  34.00   1.00   60.00    --   -6.29 -99.00 -90.00   54
  5  \w    -65.00  30.00   1.00   60.00    --    7.15 -38.00 -60.00   95
  6  \w    -63.00  34.00   1.00   60.00    --    7.15 -57.00-150.00   97
  7  \w     -8.00  55.00   1.00   60.00    --    7.15-113.00  57.00   63
  8  \w    -20.00  47.00   1.00   60.00    --    7.15 -99.00 -60.00   67
  9  \w    -79.00  16.00   1.00   60.00    --   -6.29 -38.00 150.00   95
 10  \w    -33.00  16.00   1.00   60.00    --   -6.29  57.00 120.00   49
 11  \w    -67.00  39.00   1.00   60.00    --    7.15 -77.00  90.00  106
;
_diffrn_measurement_device '\k-geometry diffractometer'
_diffrn_measurement_device_type 'SuperNova-Duo, Atlas'
_diffrn_measurement_method '\w scans'
_diffrn_measurement_specimen_support 'MiTeGen micromount'
_diffrn_orient_matrix_type 'CrysAlisPro convention (1999,Acta A55,543-557)'
_diffrn_orient_matrix_UB_11 -0.0805911000
_diffrn_orient_matrix_UB_12 0.0126742000
_diffrn_orient_matrix_UB_13 -0.0020097000
_diffrn_orient_matrix_UB_21 -0.0077000000
_diffrn_orient_matrix_UB_22 -0.0490526000
_diffrn_orient_matrix_UB_23 0.0196469000
_diffrn_orient_matrix_UB_31 0.0128843000
_diffrn_orient_matrix_UB_32 0.0499879000
_diffrn_orient_matrix_UB_33 0.0197802000
_diffrn_radiation_collimation 'focusing mirrors'
_diffrn_radiation_monochromator mirror
_diffrn_radiation_probe x-ray
_diffrn_radiation_type MoK\a
_diffrn_radiation_wavelength 0.71073
_diffrn_radiation_wavelength_determination fundamental
_diffrn_reflns_av_R_equivalents 0.0357
_diffrn_reflns_av_unetI/netI 0.0192
_diffrn_reflns_Laue_measured_fraction_full 0.998
_diffrn_reflns_Laue_measured_fraction_max 0.940
_diffrn_reflns_limit_h_max 10
_diffrn_reflns_limit_h_min -11
_diffrn_reflns_limit_k_max 13
_diffrn_reflns_limit_k_min -13
_diffrn_reflns_limit_l_max 33
_diffrn_reflns_limit_l_min -33
_diffrn_reflns_number 55140
_diffrn_reflns_point_group_measured_fraction_full 0.998
_diffrn_reflns_point_group_measured_fraction_max 0.940
_diffrn_reflns_theta_full 25.242
_diffrn_reflns_theta_max 28.708
_diffrn_reflns_theta_min 3.118
_diffrn_source 'micro-focus sealed X-ray tube'
_diffrn_source_current 0.8
_diffrn_source_power 0.04
_diffrn_source_target Cu
_diffrn_source_type 'SuperNova (Mo) X-ray Source'
_diffrn_source_voltage 50
_exptl_absorpt_coefficient_mu 6.879
_exptl_absorpt_correction_T_max 0.839
_exptl_absorpt_correction_T_min 0.588
_exptl_absorpt_correction_type gaussian
_exptl_absorpt_process_details
;
CrysAlisPro 1.171.39.46 (Rigaku Oxford Diffraction, 2018)
Numerical absorption correction based on gaussian integration over
			a multifaceted crystal model
Empirical absorption correction using spherical harmonics,
 implemented in SCALE3 ABSPACK scaling algorithm.
;
_exptl_crystal_colour colourless
_exptl_crystal_colour_primary colourless
_exptl_crystal_density_diffrn 1.763
_exptl_crystal_description block
_exptl_crystal_F_000 1148
_exptl_crystal_size_max 0.113
_exptl_crystal_size_mid 0.094
_exptl_crystal_size_min 0.051
_refine_diff_density_max 0.791
_refine_diff_density_min -0.732
_refine_diff_density_rms 0.089
_refine_ls_extinction_method none
_refine_ls_goodness_of_fit_ref 1.033
_refine_ls_hydrogen_treatment constr
_refine_ls_matrix_type full
_refine_ls_number_parameters 275
_refine_ls_number_reflns 5357
_refine_ls_number_restraints 105
_refine_ls_restrained_S_all 1.032
_refine_ls_R_factor_all 0.0208
_refine_ls_R_factor_gt 0.0168
_refine_ls_shift/su_max 0.005
_refine_ls_shift/su_mean 0.000
_refine_ls_structure_factor_coef Fsqd
_refine_ls_weighting_details 'w=1/[\s^2^(Fo^2^)+(0.0126P)^2^+1.6923P] where P=(Fo^2^+2Fc^2^)/3'
_refine_ls_weighting_scheme calc
_refine_ls_wR_factor_gt 0.0322
_refine_ls_wR_factor_ref 0.0336
_reflns_Friedel_coverage 0.000
_reflns_number_gt 4868
_reflns_number_total 5357
_reflns_threshold_expression 'I > 2\s(I)'
_cod_data_source_file cs0c01414_si_013.cif
_cod_data_source_block tbltbi_mo
_cod_depositor_comments 'Adding full bibliography for 4517604--4517617.cif.'
_cod_database_code 4517612
_nottingham_internal_coll_name TBLTBI
_nottingham_internal_coll_number 18101
_nottingham_internal_coll_client TB/LTB
_nottingham_internal_coll_type custom
_nottingham_internal_coll_frame_method '\w scans'
_nottingham_internal_coll_frame_time 60.00
_nottingham_internal_coll_frame_width 1.00
_nottingham_internal_coll_user pczspa
_nottingham_internal_coll_date 19/03/2019
_nottingham_internal_coll_location NOTTS
_nottingham_internal_coll_instrument 'SN, XDA 017-09'
_nottingham_internal_process_date 29/03/2019
_nottingham_internal_process_user pczspa
_nottingham_internal_solution_date 29/03/2019
_nottingham_internal_solution_user pczspa
_nottingham_internal_refinement_date 17/06/2019
_nottingham_internal_refinement_user pczspa
_nottingham_internal_validation_date 17/06/2019
_nottingham_internal_validation_user pczspa
_shelx_shelxl_version_number 2017/1
_chemical_oxdiff_formula C26H31AuClP
_chemical_oxdiff_usercomment 'TBLTBI #18101 SN-1480 TB/LB Fomblin 120K'
_shelx_space_group_comment
;
The symmetry employed for this shelxl refinement is uniquely defined
by the following loop, which should always be used as a source of
symmetry information in preference to the above space-group names.
They are only intended as comments.
;
_shelx_estimated_absorpt_t_max 0.720
_shelx_estimated_absorpt_t_min 0.510
_reflns_odcompleteness_completeness 99.76
_reflns_odcompleteness_iscentric 1
_reflns_odcompleteness_theta 25.10
_olex2_refinement_description
;
1. Fixed Uiso
 At 1.2 times of:
  All C(H) groups, All C(H,H) groups, All C(H,H,H,H) groups
 At 1.5 times of:
  All C(H,H,H) groups
2. Restrained distances
 C18A-C17 \\sim C18-C17 \\sim C20-C19A \\sim C20-C19 \\sim C24-C23 \\sim C26-C25
 with sigma of 0.02
 C19A-C18A \\sim C19-C18 \\sim C25-C24
 with sigma of 0.02
3. Uiso/Uaniso restraints and constraints
C18 \\sim C19 \\sim C18A \\sim C19A: within 2A with sigma of 0.005 and sigma
for terminal atoms of 0.01
4. Rigid body (RIGU) restrains
 C16, C17, C18, C19, C20, C18A, C19A
 with sigma for 1-2 distances of 0.004 and sigma for 1-3 distances of 0.004
5. Others
 Sof(H17C)=Sof(H17D)=Sof(H20C)=Sof(H20D)=Sof(C18A)=Sof(H18C)=Sof(H18D)=
 Sof(C19A)=Sof(H19C)=Sof(H19D)=1-FVAR(1)
 Sof(H17A)=Sof(H17B)=Sof(C18)=Sof(H18A)=Sof(H18B)=Sof(C19)=Sof(H19A)=Sof(H19B)=
 Sof(H20A)=Sof(H20B)=FVAR(1)
6.a Secondary CH2 refined with riding coordinates:
 C17(H17A,H17B), C17(H17C,H17D), C18(H18A,H18B), C19(H19A,H19B), C20(H20A,
 H20B), C20(H20C,H20D), C23(H23A,H23B), C24(H24A,H24B), C25(H25A,H25B),
 C26(H26A,H26B), C18A(H18C,H18D), C19A(H19C,H19D)
6.b Aromatic/amide H refined with riding coordinates:
 C5(H5), C6(H6), C7(H7), C8(H8), C11(H11), C12(H12), C13(H13), C14(H14),
 C15(H15)
6.c Idealised Me refined as rotating group:
 C21(H21A,H21B,H21C), C27(H27A,H27B,H27C)
;
_olex2_exptl_crystal_mounting_method 'in fomblin film on a micromount'
_olex2_submission_special_instructions 'No special instructions were received'
_oxdiff_exptl_absorpt_empirical_details
;
Empirical correction (ABSPACK) includes:
- Absorption correction using spherical harmonics
- Frame scaling
;
_oxdiff_exptl_absorpt_empirical_full_max 1.392
_oxdiff_exptl_absorpt_empirical_full_min 0.741

loop_
_space_group_symop_operation_xyz
'x, y, z'
'-x+1/2, y+1/2, -z+1/2'
'-x, -y, -z'
'x-1/2, -y-1/2, z-1/2'

loop_
_atom_site_label
_atom_site_type_symbol
_atom_site_fract_x
_atom_site_fract_y
_atom_site_fract_z
_atom_site_U_iso_or_equiv
_atom_site_adp_type
_atom_site_occupancy
_atom_site_site_symmetry_order
_atom_site_calc_flag
_atom_site_refinement_flags_posn
_atom_site_refinement_flags_adp
_atom_site_refinement_flags_occupancy
_atom_site_disorder_assembly
_atom_site_disorder_group
Au1 Au 0.51313(2) 0.72249(2) 0.34106(2) 0.01518(3) Uani 1 1 d . . . . .
Cl2 Cl 0.49782(7) 0.95170(5) 0.34376(2) 0.02687(12) Uani 1 1 d . . . . .
P3 P 0.51151(5) 0.49853(5) 0.33470(2) 0.01229(10) Uani 1 1 d . . . . .
C4 C 0.6323(2) 0.41057(19) 0.38700(7) 0.0135(4) Uani 1 1 d . . . . .
C5 C 0.6551(2) 0.27326(19) 0.38001(8) 0.0160(4) Uani 1 1 d . . . . .
H5 H 0.608427 0.231485 0.348721 0.019 Uiso 1 1 calc R . . . .
C6 C 0.7435(2) 0.1961(2) 0.41719(8) 0.0175(4) Uani 1 1 d . . . . .
H6 H 0.756330 0.102693 0.411597 0.021 Uiso 1 1 calc R . . . .
C7 C 0.8127(2) 0.2566(2) 0.46250(8) 0.0199(4) Uani 1 1 d . . . . .
H7 H 0.873710 0.205074 0.488395 0.024 Uiso 1 1 calc R . . . .
C8 C 0.7930(2) 0.3922(2) 0.47004(8) 0.0187(4) Uani 1 1 d . . . . .
H8 H 0.841315 0.432683 0.501377 0.022 Uiso 1 1 calc R . . . .
C9 C 0.7040(2) 0.47239(19) 0.43303(7) 0.0135(4) Uani 1 1 d . . . . .
C10 C 0.6985(2) 0.6183(2) 0.44669(7) 0.0149(4) Uani 1 1 d . . . . .
C11 C 0.8176(2) 0.7030(2) 0.43578(8) 0.0185(4) Uani 1 1 d . . . . .
H11 H 0.894929 0.670586 0.415644 0.022 Uiso 1 1 calc R . . . .
C12 C 0.8249(2) 0.8341(2) 0.45394(9) 0.0224(5) Uani 1 1 d . . . . .
H12 H 0.905964 0.891352 0.445720 0.027 Uiso 1 1 calc R . . . .
C13 C 0.7145(3) 0.8818(2) 0.48399(8) 0.0240(5) Uani 1 1 d . . . . .
H13 H 0.720847 0.971118 0.497085 0.029 Uiso 1 1 calc R . . . .
C14 C 0.5953(3) 0.7992(2) 0.49485(9) 0.0243(5) Uani 1 1 d . . . . .
H14 H 0.518818 0.831997 0.515257 0.029 Uiso 1 1 calc R . . . .
C15 C 0.5864(2) 0.6686(2) 0.47614(8) 0.0195(4) Uani 1 1 d . . . . .
H15 H 0.503130 0.612763 0.483462 0.023 Uiso 1 1 calc R . . . .
C16 C 0.5855(2) 0.44665(19) 0.27193(7) 0.0150(4) Uani 1 1 d . U . . .
C17 C 0.5261(3) 0.5448(2) 0.22693(8) 0.0203(4) Uani 1 1 d D U . . .
H17A H 0.434780 0.594183 0.236485 0.024 Uiso 0.291(14) 1 calc R . P A 1
H17B H 0.607662 0.610850 0.221527 0.024 Uiso 0.291(14) 1 calc R . P A 1
H17C H 0.416608 0.568832 0.228776 0.024 Uiso 0.709(14) 1 calc R . P A 2
H17D H 0.588868 0.627816 0.228709 0.024 Uiso 0.709(14) 1 calc R . P A 2
C18 C 0.4826(17) 0.4651(11) 0.1763(4) 0.0228(15) Uani 0.291(14) 1 d D U P A 1
H18A H 0.373815 0.482774 0.162172 0.027 Uiso 0.291(14) 1 calc R . P A 1
H18B H 0.550048 0.490255 0.149282 0.027 Uiso 0.291(14) 1 calc R . P A 1
C19 C 0.5033(19) 0.3263(13) 0.1903(4) 0.0265(16) Uani 0.291(14) 1 d D U P A 1
H19A H 0.591079 0.289425 0.173501 0.032 Uiso 0.291(14) 1 calc R . P A 1
H19B H 0.409310 0.275512 0.176856 0.032 Uiso 0.291(14) 1 calc R . P A 1
C20 C 0.5341(3) 0.3084(2) 0.24871(8) 0.0210(4) Uani 1 1 d D U . . .
H20A H 0.616410 0.240885 0.257492 0.025 Uiso 0.291(14) 1 calc R . P A 1
H20B H 0.439397 0.277796 0.263165 0.025 Uiso 0.291(14) 1 calc R . P A 1
H20C H 0.597513 0.235440 0.266387 0.025 Uiso 0.709(14) 1 calc R . P A 2
H20D H 0.423934 0.291258 0.252466 0.025 Uiso 0.709(14) 1 calc R . P A 2
C21 C 0.7632(2) 0.4558(2) 0.28092(8) 0.0216(4) Uani 1 1 d . . . . .
H21A H 0.793603 0.542570 0.296976 0.032 Uiso 1 1 calc GR . . . .
H21B H 0.804995 0.447553 0.247078 0.032 Uiso 1 1 calc GR . . . .
H21C H 0.803869 0.383264 0.304432 0.032 Uiso 1 1 calc GR . . . .
C22 C 0.3111(2) 0.4383(2) 0.33953(8) 0.0156(4) Uani 1 1 d . . . . .
C23 C 0.2613(2) 0.4949(2) 0.39132(8) 0.0204(4) Uani 1 1 d D . . . .
H23A H 0.345384 0.484906 0.420638 0.025 Uiso 1 1 calc R . . . .
H23B H 0.233759 0.590992 0.387386 0.025 Uiso 1 1 calc R . . . .
C24 C 0.1196(3) 0.4107(2) 0.40154(9) 0.0281(5) Uani 1 1 d D . . . .
H24A H 0.119524 0.394032 0.439737 0.034 Uiso 1 1 calc R . . . .
H24B H 0.022825 0.457877 0.388235 0.034 Uiso 1 1 calc R . . . .
C25 C 0.1332(3) 0.2783(2) 0.37192(9) 0.0233(5) Uani 1 1 d D . . . .
H25A H 0.044912 0.267283 0.344169 0.028 Uiso 1 1 calc R . . . .
H25B H 0.134874 0.201323 0.396468 0.028 Uiso 1 1 calc R . . . .
C26 C 0.2855(2) 0.2867(2) 0.34743(9) 0.0211(4) Uani 1 1 d D . . . .
H26A H 0.277312 0.238532 0.313325 0.025 Uiso 1 1 calc R . . . .
H26B H 0.371493 0.247507 0.371324 0.025 Uiso 1 1 calc R . . . .
C27 C 0.2034(2) 0.4913(2) 0.29247(9) 0.0255(5) Uani 1 1 d . . . . .
H27A H 0.219774 0.587921 0.288698 0.038 Uiso 1 1 calc GR . . . .
H27B H 0.095778 0.474675 0.298248 0.038 Uiso 1 1 calc GR . . . .
H27C H 0.225744 0.445161 0.260328 0.038 Uiso 1 1 calc GR . . . .
O1 O 0.2429(19) 0.8673(18) 0.4218(6) 0.041(6) Uani 0.110(7) 1 d . . . . .
C18A C 0.5443(9) 0.4656(5) 0.17645(17) 0.0272(11) Uani 0.709(14) 1 d D U P A 2
H18C H 0.452895 0.479816 0.150180 0.033 Uiso 0.709(14) 1 calc R . P A 2
H18D H 0.637201 0.496562 0.161017 0.033 Uiso 0.709(14) 1 calc R . P A 2
C19A C 0.5597(7) 0.3192(5) 0.19049(16) 0.0202(9) Uani 0.709(14) 1 d D U P A 2
H19C H 0.663748 0.285840 0.185106 0.024 Uiso 0.709(14) 1 calc R . P A 2
H19D H 0.481484 0.265615 0.168309 0.024 Uiso 0.709(14) 1 calc R . P A 2

loop_
_atom_site_aniso_label
_atom_site_aniso_U_11
_atom_site_aniso_U_22
_atom_site_aniso_U_33
_atom_site_aniso_U_23
_atom_site_aniso_U_13
_atom_site_aniso_U_12
Au1 0.01854(5) 0.00963(4) 0.01646(4) -0.00015(3) -0.00180(3) 0.00082(3)
Cl2 0.0393(3) 0.0100(2) 0.0293(3) -0.0007(2) -0.0041(2) 0.0013(2)
P3 0.0131(2) 0.0097(2) 0.0135(2) -0.00013(18) -0.00119(18) 0.00085(18)
C4 0.0127(9) 0.0137(10) 0.0144(9) 0.0021(7) 0.0021(7) 0.0008(7)
C5 0.0180(10) 0.0149(10) 0.0149(10) -0.0001(8) 0.0010(8) -0.0011(8)
C6 0.0202(11) 0.0113(9) 0.0213(10) 0.0021(8) 0.0040(8) 0.0031(8)
C7 0.0200(11) 0.0199(11) 0.0186(10) 0.0060(8) -0.0024(8) 0.0035(8)
C8 0.0192(10) 0.0216(11) 0.0143(10) 0.0006(8) -0.0023(8) 0.0001(8)
C9 0.0119(9) 0.0148(10) 0.0143(9) 0.0003(7) 0.0039(7) -0.0012(7)
C10 0.0174(10) 0.0155(10) 0.0111(9) 0.0005(7) -0.0022(7) -0.0002(8)
C11 0.0167(10) 0.0179(11) 0.0207(11) 0.0017(8) 0.0016(8) -0.0005(8)
C12 0.0222(11) 0.0154(11) 0.0279(12) 0.0055(9) -0.0040(9) -0.0032(8)
C13 0.0356(13) 0.0133(10) 0.0214(11) -0.0008(8) -0.0041(9) 0.0001(9)
C14 0.0335(13) 0.0189(11) 0.0217(11) -0.0006(8) 0.0083(9) 0.0050(9)
C15 0.0218(11) 0.0175(10) 0.0200(10) 0.0010(8) 0.0057(8) -0.0014(8)
C16 0.0176(10) 0.0138(10) 0.0137(9) 0.0005(7) 0.0018(7) 0.0008(8)
C17 0.0253(11) 0.0178(11) 0.0173(10) 0.0039(8) 0.0004(8) 0.0027(8)
C18 0.025(4) 0.026(2) 0.017(2) -0.001(2) 0.000(3) 0.012(3)
C19 0.033(4) 0.026(2) 0.020(2) -0.004(2) -0.001(3) 0.004(3)
C20 0.0281(12) 0.0171(11) 0.0183(10) -0.0023(8) 0.0052(9) -0.0013(8)
C21 0.0190(11) 0.0244(12) 0.0219(11) 0.0018(9) 0.0050(8) 0.0020(9)
C22 0.0135(9) 0.0150(10) 0.0180(10) -0.0033(8) -0.0001(7) 0.0006(8)
C23 0.0176(10) 0.0211(11) 0.0229(11) -0.0077(8) 0.0039(8) -0.0030(8)
C24 0.0229(12) 0.0327(13) 0.0299(12) -0.0127(10) 0.0085(9) -0.0078(10)
C25 0.0213(11) 0.0237(12) 0.0253(11) -0.0034(9) 0.0047(9) -0.0044(9)
C26 0.0185(11) 0.0170(11) 0.0281(12) -0.0045(8) 0.0048(9) -0.0031(8)
C27 0.0163(11) 0.0344(13) 0.0246(12) 0.0016(10) -0.0033(8) 0.0017(9)
O1 0.044(11) 0.052(12) 0.029(10) -0.001(7) 0.013(7) 0.006(8)
C18A 0.037(3) 0.0280(16) 0.0168(14) 0.0009(11) 0.0027(18) 0.009(2)
C19A 0.021(2) 0.0232(14) 0.0176(13) -0.0025(11) 0.0053(15) 0.0055(17)

loop_
_atom_type_symbol
_atom_type_description
_atom_type_scat_dispersion_real
_atom_type_scat_dispersion_imag
_atom_type_scat_source
C C 0.0033 0.0016 'International Tables Vol C Tables 4.2.6.8 and 6.1.1.4'
H H 0.0000 0.0000 'International Tables Vol C Tables 4.2.6.8 and 6.1.1.4'
Au Au -2.0133 8.8022 'International Tables Vol C Tables 4.2.6.8 and 6.1.1.4'
Cl Cl 0.1484 0.1585 'International Tables Vol C Tables 4.2.6.8 and 6.1.1.4'
O O 0.0106 0.0060 'International Tables Vol C Tables 4.2.6.8 and 6.1.1.4'
P P 0.1023 0.0942 'International Tables Vol C Tables 4.2.6.8 and 6.1.1.4'

loop_
_exptl_crystal_face_index_h
_exptl_crystal_face_index_k
_exptl_crystal_face_index_l
_exptl_crystal_face_perp_dist
12 -1 8 0.0405
-2 -10 -25 0.0493
0 14 -4 0.0269
0 -1 36 0.0256
0 1 -36 0.0256
-2 -14 5 0.0538
-11 6 5 0.0390
-9 -4 -18 0.0510

loop_
_geom_angle_atom_site_label_1
_geom_angle_atom_site_label_2
_geom_angle_atom_site_label_3
_geom_angle
_geom_angle_site_symmetry_1
_geom_angle_site_symmetry_3
_geom_angle_publ_flag
P3 Au1 Cl2 175.811(18) . . ?
C4 P3 Au1 115.30(6) . . ?
C4 P3 C16 105.55(9) . . ?
C4 P3 C22 105.17(9) . . ?
C16 P3 Au1 109.77(6) . . ?
C22 P3 Au1 108.33(6) . . ?
C22 P3 C16 112.75(9) . . ?
C5 C4 P3 117.06(14) . . ?
C5 C4 C9 118.65(17) . . ?
C9 C4 P3 124.29(15) . . ?
C4 C5 H5 118.9 . . ?
C6 C5 C4 122.18(18) . . ?
C6 C5 H5 118.9 . . ?
C5 C6 H6 120.5 . . ?
C7 C6 C5 119.09(19) . . ?
C7 C6 H6 120.5 . . ?
C6 C7 H7 120.1 . . ?
C8 C7 C6 119.76(19) . . ?
C8 C7 H7 120.1 . . ?
C7 C8 H8 118.9 . . ?
C7 C8 C9 122.20(19) . . ?
C9 C8 H8 118.9 . . ?
C4 C9 C10 126.61(17) . . ?
C8 C9 C4 118.12(18) . . ?
C8 C9 C10 115.25(17) . . ?
C11 C10 C9 119.87(17) . . ?
C11 C10 C15 118.40(19) . . ?
C15 C10 C9 121.24(18) . . ?
C10 C11 H11 119.6 . . ?
C12 C11 C10 120.8(2) . . ?
C12 C11 H11 119.6 . . ?
C11 C12 H12 119.9 . . ?
C13 C12 C11 120.2(2) . . ?
C13 C12 H12 119.9 . . ?
C12 C13 H13 120.2 . . ?
C14 C13 C12 119.7(2) . . ?
C14 C13 H13 120.2 . . ?
C13 C14 H14 119.9 . . ?
C13 C14 C15 120.3(2) . . ?
C15 C14 H14 119.9 . . ?
C10 C15 H15 119.7 . . ?
C14 C15 C10 120.66(19) . . ?
C14 C15 H15 119.7 . . ?
C17 C16 P3 110.04(13) . . ?
C20 C16 P3 117.53(14) . . ?
C20 C16 C17 102.73(16) . . ?
C21 C16 P3 107.22(13) . . ?
C21 C16 C17 108.42(16) . . ?
C21 C16 C20 110.60(17) . . ?
C16 C17 H17A 109.8 . . ?
C16 C17 H17B 109.8 . . ?
C16 C17 H17C 111.0 . . ?
C16 C17 H17D 111.0 . . ?
H17A C17 H17B 108.3 . . ?
H17C C17 H17D 109.0 . . ?
C18 C17 C16 109.2(5) . . ?
C18 C17 H17A 109.8 . . ?
C18 C17 H17B 109.8 . . ?
C18A C17 C16 103.9(2) . . ?
C18A C17 H17C 111.0 . . ?
C18A C17 H17D 111.0 . . ?
C17 C18 H18A 110.5 . . ?
C17 C18 H18B 110.5 . . ?
H18A C18 H18B 108.7 . . ?
C19 C18 C17 106.2(8) . . ?
C19 C18 H18A 110.5 . . ?
C19 C18 H18B 110.5 . . ?
C18 C19 H19A 109.3 . . ?
C18 C19 H19B 109.3 . . ?
C18 C19 C20 111.5(8) . . ?
H19A C19 H19B 108.0 . . ?
C20 C19 H19A 109.3 . . ?
C20 C19 H19B 109.3 . . ?
C16 C20 H20A 110.4 . . ?
C16 C20 H20B 110.4 . . ?
C16 C20 H20C 111.0 . . ?
C16 C20 H20D 111.0 . . ?
C19 C20 C16 106.7(5) . . ?
C19 C20 H20A 110.4 . . ?
C19 C20 H20B 110.4 . . ?
H20A C20 H20B 108.6 . . ?
H20C C20 H20D 109.0 . . ?
C19A C20 C16 104.0(2) . . ?
C19A C20 H20C 111.0 . . ?
C19A C20 H20D 111.0 . . ?
C16 C21 H21A 109.5 . . ?
C16 C21 H21B 109.5 . . ?
C16 C21 H21C 109.5 . . ?
H21A C21 H21B 109.5 . . ?
H21A C21 H21C 109.5 . . ?
H21B C21 H21C 109.5 . . ?
C23 C22 P3 107.29(13) . . ?
C26 C22 P3 118.33(14) . . ?
C26 C22 C23 100.70(16) . . ?
C27 C22 P3 109.30(14) . . ?
C27 C22 C23 109.84(17) . . ?
C27 C22 C26 110.82(17) . . ?
C22 C23 H23A 110.8 . . ?
C22 C23 H23B 110.8 . . ?
H23A C23 H23B 108.8 . . ?
C24 C23 C22 104.88(16) . . ?
C24 C23 H23A 110.8 . . ?
C24 C23 H23B 110.8 . . ?
C23 C24 H24A 110.5 . . ?
C23 C24 H24B 110.5 . . ?
H24A C24 H24B 108.7 . . ?
C25 C24 C23 105.99(17) . . ?
C25 C24 H24A 110.5 . . ?
C25 C24 H24B 110.5 . . ?
C24 C25 H25A 110.5 . . ?
C24 C25 H25B 110.5 . . ?
C24 C25 C26 105.97(17) . . ?
H25A C25 H25B 108.7 . . ?
C26 C25 H25A 110.5 . . ?
C26 C25 H25B 110.5 . . ?
C22 C26 H26A 110.8 . . ?
C22 C26 H26B 110.8 . . ?
C25 C26 C22 104.56(16) . . ?
C25 C26 H26A 110.8 . . ?
C25 C26 H26B 110.8 . . ?
H26A C26 H26B 108.9 . . ?
C22 C27 H27A 109.5 . . ?
C22 C27 H27B 109.5 . . ?
C22 C27 H27C 109.5 . . ?
H27A C27 H27B 109.5 . . ?
H27A C27 H27C 109.5 . . ?
H27B C27 H27C 109.5 . . ?
C17 C18A H18C 110.0 . . ?
C17 C18A H18D 110.0 . . ?
H18C C18A H18D 108.4 . . ?
C19A C18A C17 108.2(3) . . ?
C19A C18A H18C 110.0 . . ?
C19A C18A H18D 110.0 . . ?
C20 C19A H19C 110.5 . . ?
C20 C19A H19D 110.5 . . ?
C18A C19A C20 106.3(3) . . ?
C18A C19A H19C 110.5 . . ?
C18A C19A H19D 110.5 . . ?
H19C C19A H19D 108.7 . . ?

loop_
_geom_bond_atom_site_label_1
_geom_bond_atom_site_label_2
_geom_bond_distance
_geom_bond_site_symmetry_2
_geom_bond_publ_flag
Au1 Cl2 2.2898(5) . ?
Au1 P3 2.2379(5) . ?
P3 C4 1.8262(19) . ?
P3 C16 1.8695(19) . ?
P3 C22 1.863(2) . ?
C4 C5 1.397(3) . ?
C4 C9 1.408(3) . ?
C5 H5 0.9500 . ?
C5 C6 1.385(3) . ?
C6 H6 0.9500 . ?
C6 C7 1.381(3) . ?
C7 H7 0.9500 . ?
C7 C8 1.379(3) . ?
C8 H8 0.9500 . ?
C8 C9 1.401(3) . ?
C9 C10 1.497(3) . ?
C10 C11 1.391(3) . ?
C10 C15 1.393(3) . ?
C11 H11 0.9500 . ?
C11 C12 1.386(3) . ?
C12 H12 0.9500 . ?
C12 C13 1.382(3) . ?
C13 H13 0.9500 . ?
C13 C14 1.379(3) . ?
C14 H14 0.9500 . ?
C14 C15 1.386(3) . ?
C15 H15 0.9500 . ?
C16 C17 1.552(3) . ?
C16 C20 1.546(3) . ?
C16 C21 1.540(3) . ?
C17 H17A 0.9900 . ?
C17 H17B 0.9900 . ?
C17 H17C 0.9900 . ?
C17 H17D 0.9900 . ?
C17 C18 1.527(10) . ?
C17 C18A 1.536(5) . ?
C18 H18A 0.9900 . ?
C18 H18B 0.9900 . ?
C18 C19 1.435(11) . ?
C19 H19A 0.9900 . ?
C19 H19B 0.9900 . ?
C19 C20 1.495(10) . ?
C20 H20A 0.9900 . ?
C20 H20B 0.9900 . ?
C20 H20C 0.9900 . ?
C20 H20D 0.9900 . ?
C20 C19A 1.533(4) . ?
C21 H21A 0.9800 . ?
C21 H21B 0.9800 . ?
C21 H21C 0.9800 . ?
C22 C23 1.546(3) . ?
C22 C26 1.544(3) . ?
C22 C27 1.531(3) . ?
C23 H23A 0.9900 . ?
C23 H23B 0.9900 . ?
C23 C24 1.539(3) . ?
C24 H24A 0.9900 . ?
C24 H24B 0.9900 . ?
C24 C25 1.533(3) . ?
C25 H25A 0.9900 . ?
C25 H25B 0.9900 . ?
C25 C26 1.533(3) . ?
C26 H26A 0.9900 . ?
C26 H26B 0.9900 . ?
C27 H27A 0.9800 . ?
C27 H27B 0.9800 . ?
C27 H27C 0.9800 . ?
C18A H18C 0.9900 . ?
C18A H18D 0.9900 . ?
C18A C19A 1.505(5) . ?
C19A H19C 0.9900 . ?
C19A H19D 0.9900 . ?

loop_
_exptl_oxdiff_crystal_face_indexfrac_h
_exptl_oxdiff_crystal_face_indexfrac_k
_exptl_oxdiff_crystal_face_indexfrac_l
_exptl_oxdiff_crystal_face_x
_exptl_oxdiff_crystal_face_y
_exptl_oxdiff_crystal_face_z
11.9798 -1.0035 8.0007 -0.9943 0.1142 0.2624
-1.9974 -9.9883 -24.9741 0.0846 0.0147 -1.0190
0.0027 13.9847 -3.9860 0.1850 -0.7643 0.6203
-0.0018 -0.9989 35.9503 -0.0848 0.7553 0.6611
0.0018 0.9989 -35.9503 0.0848 -0.7553 -0.6611
-1.9995 -13.9839 4.9826 -0.0261 0.7992 -0.6262
-10.9812 5.9977 4.9857 0.9510 -0.1117 0.2569
-8.9852 -3.9921 -17.9871 0.7097 -0.0884 -0.6711
